data_1538333
loop_
_publ_author_name
'Malakho, A.P.'
'Lazoryak, B.I.'
'Belik, A.A.'

_publ_section_title
;
 Synthesis and crystal structure of Co5 Cr2.667 (V O4)6
;
_journal_name_full 'Zhurnal Neorganicheskoi Khimii'
_journal_page_first 709
_journal_page_last 714
_journal_volume 48
_journal_year 2003
_chemical_formula_sum 'Co5 Cr2.667 O24 V6'
_chemical_name_systematic 'Co5 Cr2.667 (V O4)6'
_space_group_IT_number 62
_symmetry_space_group_name_Hall '-P 2ac 2n'
_symmetry_space_group_name_H-M 'P n m a'
_cell_angle_alpha 90
_cell_angle_beta 90
_cell_angle_gamma 90
_cell_formula_units_Z 2
_cell_length_a 4.9752
_cell_length_b 10.1543
_cell_length_c 17.1255
_cell_volume 865.175
_citation_journal_id_ASTM ZNOKAQ
_cod_data_source_file Malakho_ZNOKAQ_2003_466.cif
_cod_data_source_block Co5Cr2.667O24V6
_cod_original_cell_volume 865.1747
_cod_database_code 1538333

loop_
_symmetry_equiv_pos_as_xyz
x,y,z
-x+1/2,-y,z+1/2
x+1/2,-y+1/2,-z+1/2
-x,y+1/2,-z
-x,-y,-z
x-1/2,y,-z-1/2
-x-1/2,y-1/2,z-1/2
x,-y-1/2,z

loop_
_atom_site_label
_atom_site_type_symbol
_atom_site_fract_x
_atom_site_fract_y
_atom_site_fract_z
_atom_site_occupancy
_atom_site_U_iso_or_equiv
O4 O-2 0.581 0.385 0.0324 1 0.0
Co2 Co+2 0.253 0.4262 0.9735 0.75 0.0
V2 V+5 0.72 0.472 0.843 1 0.0
V1 V+5 -0.218 0.25 0.0576 1 0.0
O7 O-2 -0.083 0.379 0.7863 1 0.0
O6 O-2 0.656 0.75 0.653 1 0.0
Cr1 Cr+3 0.253 0.4262 0.9735 0.25 0.0
O3 O-2 0.063 0.25 0.996 1 0.0
Cr2 Cr+3 0.903 0.75 0.7497 0.833 0.0
O1 O-2 0.644 0.615 0.7967 1 0.0
O5 O-2 0.917 0.508 0.9263 1 0.0
O2 O-2 0.419 0.386 0.8713 1 0.0
Co1 Co+2 0.241 0.25 0.8044 1 0.0
